data_7041403
loop_
_publ_author_name
'Oliveira, Alexandre A.'
'Perdig\~ao, Gabriele M C'
'Rodrigues, Luana E.'
'da Silva, Jeferson G.'
'Souza-Fagundes, Elaine M'
'Takahashi, Jacqueline A.'
'Rocha, Willian R.'
'Beraldo, Heloisa'

_publ_section_title
;
 Cytotoxic and antimicrobial effects of indium(iii) complexes with
 2-acetylpyridine-derived thiosemicarbazones.
;
_journal_issue 3
_journal_name_full 'Dalton transactions (Cambridge, England : 2003)'
_journal_page_first 918
_journal_page_last 932
_journal_paper_doi 10.1039/c6dt03657k
_journal_volume 46
_journal_year 2017
_chemical_formula_moiety 'C16 H18 Cl3 In N4 O S2, C2 H3 N'
_chemical_formula_sum 'C18 H21 Cl3 In N5 O S2'
_chemical_formula_weight 608.69
_chemical_name_systematic
'Dichloro-(O-dimethyl sulfoxide)(N(4)-para-chorophenyl-2-acetylpyridinethiosemicarbazonato)Indium(III) acetonitrile solvate'
_space_group_crystal_system triclinic
_space_group_IT_number 2
_space_group_name_Hall '-P 1'
_space_group_name_H-M_alt 'P -1'
_symmetry_space_group_name_Hall '-P 1'
_symmetry_space_group_name_H-M 'P -1'
_atom_sites_solution_hydrogens mixed
_audit_creation_method SHELXL-2014/7
_audit_update_record
;
2016-11-19 deposited with the CCDC.
2016-12-12 downloaded from the CCDC.
;
_cell_angle_alpha 110.300(2)
_cell_angle_beta 90.297(2)
_cell_angle_gamma 105.723(2)
_cell_formula_units_Z 2
_cell_length_a 8.8806(2)
_cell_length_b 11.5497(2)
_cell_length_c 13.0644(3)
_cell_measurement_reflns_used 33392
_cell_measurement_temperature 150(2)
_cell_measurement_theta_max 29.4976
_cell_measurement_theta_min 1.9610
_cell_volume 1202.42(5)
_computing_cell_refinement
;
CrysAlisPro, Oxford Diffraction Ltd.,
Version 1.171.34.34 (release 07-07-2010 CrysAlis171 .NET)
(compiled Jul  7 2010,16:04:54)
;
_computing_data_collection
;
CrysAlisPro, Oxford Diffraction Ltd.,
Version 1.171.34.34 (release 07-07-2010 CrysAlis171 .NET)
(compiled Jul  7 2010,16:04:54)
;
_computing_data_reduction
;
CrysAlisPro, Oxford Diffraction Ltd.,
Version 1.171.34.34 (release 07-07-2010 CrysAlis171 .NET)
(compiled Jul  7 2010,16:04:54)
;
_computing_molecular_graphics 'PLATON (Spek, 2009)'
_computing_publication_material 'WinGX publication routines (Farrugia, 1999) and enCIFer (Allen et al., 2004)'
_computing_structure_refinement 'SHELXL-2014/7 (Sheldrick, 2015)'
_computing_structure_solution 'SHELXS-2013/1 (Sheldrick, 2008)'
_diffrn_ambient_temperature 150(2)
_diffrn_detector_area_resol_mean 10.4186
_diffrn_measured_fraction_theta_full 1.000
_diffrn_measured_fraction_theta_max 1.000
_diffrn_measurement_device_type 'Xcalibur, Atlas, Gemini ultra'
_diffrn_measurement_method '\w scans'
_diffrn_radiation_type MoK\a
_diffrn_radiation_wavelength 0.71073
_diffrn_reflns_av_R_equivalents 0.0391
_diffrn_reflns_av_unetI/netI 0.0164
_diffrn_reflns_Laue_measured_fraction_full 1.000
_diffrn_reflns_Laue_measured_fraction_max 1.000
_diffrn_reflns_limit_h_max 11
_diffrn_reflns_limit_h_min -11
_diffrn_reflns_limit_k_max 14
_diffrn_reflns_limit_k_min -14
_diffrn_reflns_limit_l_max 16
_diffrn_reflns_limit_l_min -16
_diffrn_reflns_number 49071
_diffrn_reflns_point_group_measured_fraction_full 1.000
_diffrn_reflns_point_group_measured_fraction_max 1.000
_diffrn_reflns_theta_full 25.242
_diffrn_reflns_theta_max 26.372
_diffrn_reflns_theta_min 1.965
_diffrn_source 'Enhance (Mo) X-ray Source'
_exptl_absorpt_coefficient_mu 1.510
_exptl_absorpt_correction_T_max 1.00000
_exptl_absorpt_correction_T_min 0.70693
_exptl_absorpt_correction_type multi-scan
_exptl_absorpt_process_details
;
CrysAlisPro, Oxford Diffraction Ltd.,
Version 1.171.34.34 (release 07-07-2010 CrysAlis171 .NET)
(compiled Jul  7 2010,16:04:54)
Empirical absorption correction using spherical harmonics,
 implemented in SCALE3 ABSPACK scaling algorithm.
;
_exptl_crystal_colour yellow
_exptl_crystal_density_diffrn 1.681
_exptl_crystal_description plate
_exptl_crystal_F_000 608
_exptl_crystal_recrystallization_method 'Re-crystallisation from solvent: acetonitrile/DMSO (3:1)'
_exptl_crystal_size_max 0.530
_exptl_crystal_size_mid 0.250
_exptl_crystal_size_min 0.140
_refine_diff_density_max 0.315
_refine_diff_density_min -0.362
_refine_diff_density_rms 0.061
_refine_ls_extinction_method none
_refine_ls_goodness_of_fit_ref 1.061
_refine_ls_hydrogen_treatment mixed
_refine_ls_matrix_type full
_refine_ls_number_parameters 277
_refine_ls_number_reflns 4927
_refine_ls_number_restraints 3
_refine_ls_restrained_S_all 1.061
_refine_ls_R_factor_all 0.0193
_refine_ls_R_factor_gt 0.0167
_refine_ls_shift/su_max 0.003
_refine_ls_shift/su_mean 0.000
_refine_ls_structure_factor_coef Fsqd
_refine_ls_weighting_details 'w=1/[\s^2^(Fo^2^)+(0.0170P)^2^+0.7009P] where P=(Fo^2^+2Fc^2^)/3'
_refine_ls_weighting_scheme calc
_refine_ls_wR_factor_gt 0.0394
_refine_ls_wR_factor_ref 0.0409
_reflns_Friedel_coverage 0.000
_reflns_number_gt 4620
_reflns_number_total 4927
_reflns_threshold_expression 'I > 2\s(I)'
_cod_data_source_file c6dt03657k2.cif
_cod_data_source_block 1503488
_cod_depositor_comments 'Adding full bibliography for 7041401--7041404.cif.'
_cod_original_cell_volume 1202.41(5)
_cod_database_code 7041403
_shelx_shelxl_version_number 2014/7
_shelx_space_group_comment
;
The symmetry employed for this shelxl refinement is uniquely defined
by the following loop, which should always be used as a source of
symmetry information in preference to the above space-group names.
They are only intended as comments.
;
_shelx_estimated_absorpt_t_min 0.502
_shelx_estimated_absorpt_t_max 0.816

loop_
_space_group_symop_operation_xyz
'x, y, z'
'-x, -y, -z'

loop_
_atom_site_label
_atom_site_type_symbol
_atom_site_fract_x
_atom_site_fract_y
_atom_site_fract_z
_atom_site_U_iso_or_equiv
_atom_site_adp_type
_atom_site_occupancy
_atom_site_site_symmetry_order
_atom_site_calc_flag
_atom_site_refinement_flags_posn
_atom_site_refinement_flags_adp
_atom_site_refinement_flags_occupancy
C2 C 0.58767(18) 0.62464(15) 0.77843(13) 0.0158(3) Uani 1 1 d . . .
C3 C 0.5651(2) 0.53401(16) 0.82861(14) 0.0203(3) Uani 1 1 d . . .
H3 H 0.4821 0.4557 0.8003 0.024 Uiso 1 1 calc R U .
C4 C 0.6651(2) 0.55926(17) 0.92050(14) 0.0228(4) Uani 1 1 d . . .
H4 H 0.6507 0.4983 0.9558 0.027 Uiso 1 1 calc R U .
C5 C 0.7853(2) 0.67281(17) 0.96038(14) 0.0218(3) Uani 1 1 d . . .
H5 H 0.8553 0.6913 1.0230 0.026 Uiso 1 1 calc R U .
C6 C 0.80162(19) 0.75933(16) 0.90693(13) 0.0187(3) Uani 1 1 d . . .
H6 H 0.8848 0.8377 0.9337 0.022 Uiso 1 1 calc R U .
C7 C 0.48616(18) 0.60382(15) 0.67904(13) 0.0165(3) Uani 1 1 d . . .
C8 C 0.47253(18) 0.78332(15) 0.51948(13) 0.0168(3) Uani 1 1 d D . .
C9 C 0.26225(19) 0.68571(16) 0.35820(13) 0.0195(3) Uani 1 1 d D . .
C10 C 0.1795(2) 0.57156(17) 0.37101(14) 0.0236(4) Uani 1 1 d . . .
H10 H 0.2097 0.5517 0.4313 0.028 Uiso 1 1 calc R U .
C11 C 0.0525(2) 0.48677(17) 0.29528(15) 0.0249(4) Uani 1 1 d . . .
H11 H -0.0041 0.4086 0.3037 0.030 Uiso 1 1 calc R U .
C12 C 0.0084(2) 0.51578(17) 0.20807(14) 0.0233(4) Uani 1 1 d . . .
C13 C 0.0891(2) 0.62833(17) 0.19360(14) 0.0259(4) Uani 1 1 d . . .
H13 H 0.0578 0.6476 0.1332 0.031 Uiso 1 1 calc R U .
C14 C 0.2159(2) 0.71240(17) 0.26839(14) 0.0237(4) Uani 1 1 d . . .
H14 H 0.2726 0.7897 0.2587 0.028 Uiso 1 1 calc R U .
C15 C 0.3513(2) 0.48505(17) 0.63037(14) 0.0249(4) Uani 1 1 d . . .
H15A H 0.3456 0.4294 0.6732 0.037 Uiso 0.5 1 calc R U P
H15B H 0.2533 0.5089 0.6315 0.037 Uiso 0.5 1 calc R U P
H15C H 0.3661 0.4387 0.5544 0.037 Uiso 0.5 1 calc R U P
H15D H 0.2977 0.4886 0.5662 0.037 Uiso 0.5 1 calc R U P
H15E H 0.3901 0.4091 0.6079 0.037 Uiso 0.5 1 calc R U P
H15F H 0.2772 0.4793 0.6850 0.037 Uiso 0.5 1 calc R U P
C201 C 0.2586(2) 0.9634(2) 0.86246(18) 0.0364(5) Uani 1 1 d . . .
H21A H 0.2023 0.8790 0.8078 0.055 Uiso 1 1 calc R U .
H21B H 0.1996 1.0251 0.8666 0.055 Uiso 1 1 calc R U .
H21C H 0.2692 0.9558 0.9344 0.055 Uiso 1 1 calc R U .
C202 C 0.5266(2) 1.16080(17) 0.94168(15) 0.0274(4) Uani 1 1 d . . .
H22A H 0.5056 1.1406 1.0081 0.041 Uiso 1 1 calc R U .
H22B H 0.4766 1.2265 0.9409 0.041 Uiso 1 1 calc R U .
H22C H 0.6404 1.1936 0.9411 0.041 Uiso 1 1 calc R U .
C101 C 0.2128(2) 0.19304(18) 0.71043(16) 0.0296(4) Uani 1 1 d . . .
C102 C 0.0850(2) 0.1268(2) 0.62316(16) 0.0384(5) Uani 1 1 d . . .
H02A H 0.1126 0.1525 0.5601 0.058 Uiso 1 1 calc R U .
H03B H -0.0104 0.1494 0.6489 0.058 Uiso 1 1 calc R U .
H02C H 0.0660 0.0334 0.6012 0.058 Uiso 1 1 calc R U .
N1 N 0.70463(15) 0.73666(13) 0.81903(10) 0.0155(3) Uani 1 1 d . . .
N2 N 0.52300(15) 0.69516(13) 0.64017(11) 0.0157(3) Uani 1 1 d . . .
N3 N 0.43171(16) 0.68341(13) 0.55020(11) 0.0178(3) Uani 1 1 d . . .
N4 N 0.39161(17) 0.78004(14) 0.42928(12) 0.0219(3) Uani 1 1 d D . .
N11 N 0.3131(2) 0.24465(18) 0.77895(16) 0.0472(5) Uani 1 1 d . . .
O1 O 0.53371(13) 0.92358(11) 0.83338(9) 0.0205(2) Uani 1 1 d . . .
S1 S 0.62533(5) 0.92811(4) 0.57750(3) 0.01920(9) Uani 1 1 d . . .
S2 S 0.44878(5) 1.01870(4) 0.82373(3) 0.02147(9) Uani 1 1 d . . .
Cl1 Cl 0.89890(5) 1.06871(4) 0.85916(3) 0.02152(9) Uani 1 1 d . . .
Cl2 Cl 0.93362(5) 0.78702(4) 0.62972(3) 0.02514(9) Uani 1 1 d . . .
Cl3 Cl -0.15118(6) 0.40785(5) 0.11344(4) 0.03526(11) Uani 1 1 d . . .
In1 In 0.72744(2) 0.87084(2) 0.72660(2) 0.01440(4) Uani 1 1 d . . .
H4A H 0.425(2) 0.8504(14) 0.4144(14) 0.017 Uiso 1 1 d D U .

loop_
_atom_site_aniso_label
_atom_site_aniso_U_11
_atom_site_aniso_U_22
_atom_site_aniso_U_33
_atom_site_aniso_U_23
_atom_site_aniso_U_13
_atom_site_aniso_U_12
C2 0.0163(7) 0.0163(8) 0.0152(7) 0.0049(6) 0.0017(6) 0.0066(6)
C3 0.0218(8) 0.0176(8) 0.0218(8) 0.0090(7) 0.0013(6) 0.0037(7)
C4 0.0276(9) 0.0247(9) 0.0227(9) 0.0147(7) 0.0039(7) 0.0100(7)
C5 0.0224(8) 0.0273(9) 0.0190(8) 0.0099(7) -0.0006(6) 0.0106(7)
C6 0.0179(8) 0.0196(8) 0.0177(8) 0.0045(7) -0.0011(6) 0.0069(6)
C7 0.0167(8) 0.0159(8) 0.0161(8) 0.0048(6) 0.0008(6) 0.0049(6)
C8 0.0167(8) 0.0161(8) 0.0160(8) 0.0035(6) -0.0012(6) 0.0055(6)
C9 0.0211(8) 0.0190(8) 0.0173(8) 0.0045(7) -0.0035(6) 0.0071(7)
C10 0.0258(9) 0.0234(9) 0.0217(9) 0.0100(7) -0.0053(7) 0.0051(7)
C11 0.0235(9) 0.0211(9) 0.0275(9) 0.0082(7) -0.0035(7) 0.0034(7)
C12 0.0216(8) 0.0241(9) 0.0190(8) 0.0005(7) -0.0054(7) 0.0080(7)
C13 0.0318(10) 0.0273(9) 0.0185(8) 0.0066(7) -0.0063(7) 0.0111(8)
C14 0.0317(9) 0.0190(8) 0.0208(9) 0.0077(7) -0.0035(7) 0.0075(7)
C15 0.0257(9) 0.0200(9) 0.0236(9) 0.0089(7) -0.0045(7) -0.0030(7)
C201 0.0171(9) 0.0374(11) 0.0496(13) 0.0088(10) 0.0023(8) 0.0089(8)
C202 0.0284(9) 0.0235(9) 0.0274(9) 0.0041(8) 0.0029(7) 0.0095(8)
C101 0.0346(10) 0.0243(10) 0.0306(10) 0.0153(8) 0.0052(8) 0.0026(8)
C102 0.0345(11) 0.0473(13) 0.0259(10) 0.0106(9) 0.0048(8) 0.0037(9)
N1 0.0159(6) 0.0158(7) 0.0156(6) 0.0056(5) 0.0006(5) 0.0056(5)
N2 0.0160(6) 0.0153(7) 0.0156(6) 0.0056(5) -0.0017(5) 0.0046(5)
N3 0.0189(7) 0.0179(7) 0.0157(7) 0.0058(5) -0.0045(5) 0.0043(5)
N4 0.0272(8) 0.0171(7) 0.0211(7) 0.0105(6) -0.0073(6) 0.0011(6)
N11 0.0491(11) 0.0397(11) 0.0478(11) 0.0254(9) -0.0114(9) -0.0073(9)
O1 0.0192(6) 0.0211(6) 0.0233(6) 0.0083(5) 0.0041(5) 0.0090(5)
S1 0.0209(2) 0.01614(19) 0.0201(2) 0.00900(16) -0.00472(15) 0.00151(16)
S2 0.0225(2) 0.0250(2) 0.0192(2) 0.00676(17) 0.00134(16) 0.01215(17)
Cl1 0.01782(19) 0.01786(19) 0.0226(2) 0.00350(16) -0.00445(15) 0.00046(15)
Cl2 0.0255(2) 0.0294(2) 0.0263(2) 0.01245(18) 0.00787(16) 0.01401(18)
Cl3 0.0299(2) 0.0359(3) 0.0268(2) 0.0013(2) -0.01312(18) 0.0023(2)
In1 0.01384(6) 0.01348(6) 0.01528(6) 0.00565(4) -0.00179(4) 0.00251(4)

loop_
_atom_type_symbol
_atom_type_description
_atom_type_scat_dispersion_real
_atom_type_scat_dispersion_imag
_atom_type_scat_source
C C 0.0033 0.0016 'International Tables Vol C Tables 4.2.6.8 and 6.1.1.4'
H H 0.0000 0.0000 'International Tables Vol C Tables 4.2.6.8 and 6.1.1.4'
N N 0.0061 0.0033 'International Tables Vol C Tables 4.2.6.8 and 6.1.1.4'
O O 0.0106 0.0060 'International Tables Vol C Tables 4.2.6.8 and 6.1.1.4'
S S 0.1246 0.1234 'International Tables Vol C Tables 4.2.6.8 and 6.1.1.4'
Cl Cl 0.1484 0.1585 'International Tables Vol C Tables 4.2.6.8 and 6.1.1.4'
In In -0.7276 1.3100 'International Tables Vol C Tables 4.2.6.8 and 6.1.1.4'

loop_
_geom_angle_atom_site_label_1
_geom_angle_atom_site_label_2
_geom_angle_atom_site_label_3
_geom_angle
N1 C2 C3 120.59(14)
N1 C2 C7 117.14(13)
C3 C2 C7 122.27(15)
C4 C3 C2 119.20(16)
C4 C3 H3 120.4
C2 C3 H3 120.4
C5 C4 C3 119.82(15)
C5 C4 H4 120.1
C3 C4 H4 120.1
C4 C5 C6 118.27(15)
C4 C5 H5 120.9
C6 C5 H5 120.9
N1 C6 C5 122.41(16)
N1 C6 H6 118.8
C5 C6 H6 118.8
N2 C7 C2 115.39(14)
N2 C7 C15 123.60(14)
C2 C7 C15 121.01(14)
N3 C8 N4 118.96(14)
N3 C8 S1 129.26(12)
N4 C8 S1 111.77(12)
C10 C9 C14 119.03(15)
C10 C9 N4 125.42(15)
C14 C9 N4 115.55(15)
C11 C10 C9 119.74(16)
C11 C10 H10 120.1
C9 C10 H10 120.1
C12 C11 C10 120.09(17)
C12 C11 H11 120.0
C10 C11 H11 120.0
C11 C12 C13 121.15(16)
C11 C12 Cl3 119.47(14)
C13 C12 Cl3 119.38(13)
C14 C13 C12 118.87(16)
C14 C13 H13 120.6
C12 C13 H13 120.6
C13 C14 C9 121.11(16)
C13 C14 H14 119.4
C9 C14 H14 119.4
C7 C15 H15A 109.5
C7 C15 H15B 109.5
H15A C15 H15B 109.5
C7 C15 H15C 109.5
H15A C15 H15C 109.5
H15B C15 H15C 109.5
C7 C15 H15D 109.5
H15A C15 H15D 141.1
H15B C15 H15D 56.3
H15C C15 H15D 56.3
C7 C15 H15E 109.5
H15A C15 H15E 56.3
H15B C15 H15E 141.1
H15C C15 H15E 56.3
H15D C15 H15E 109.5
C7 C15 H15F 109.5
H15A C15 H15F 56.3
H15B C15 H15F 56.3
H15C C15 H15F 141.1
H15D C15 H15F 109.5
H15E C15 H15F 109.5
S2 C201 H21A 109.5
S2 C201 H21B 109.5
H21A C201 H21B 109.5
S2 C201 H21C 109.5
H21A C201 H21C 109.5
H21B C201 H21C 109.5
S2 C202 H22A 109.5
S2 C202 H22B 109.5
H22A C202 H22B 109.5
S2 C202 H22C 109.5
H22A C202 H22C 109.5
H22B C202 H22C 109.5
N11 C101 C102 179.7(2)
C101 C102 H02A 109.5
C101 C102 H03B 109.5
H02A C102 H03B 109.5
C101 C102 H02C 109.5
H02A C102 H02C 109.5
H03B C102 H02C 109.5
C6 N1 C2 119.69(14)
C6 N1 In1 124.20(11)
C2 N1 In1 116.05(10)
C7 N2 N3 118.32(13)
C7 N2 In1 118.99(10)
N3 N2 In1 122.64(10)
C8 N3 N2 114.33(13)
C8 N4 C9 131.55(14)
C8 N4 H4A 113.5(11)
C9 N4 H4A 114.9(11)
S2 O1 In1 123.28(6)
C8 S1 In1 96.00(5)
O1 S2 C201 104.07(9)
O1 S2 C202 105.10(8)
C201 S2 C202 99.08(9)
N1 In1 N2 72.41(5)
N1 In1 O1 79.87(4)
N2 In1 O1 80.11(4)
N1 In1 Cl1 100.89(4)
N2 In1 Cl1 164.05(4)
O1 In1 Cl1 84.49(3)
N1 In1 Cl2 89.70(3)
N2 In1 Cl2 96.97(4)
O1 In1 Cl2 169.56(3)
Cl1 In1 Cl2 97.451(15)
N1 In1 S1 150.01(4)
N2 In1 S1 77.76(3)
O1 In1 S1 92.15(3)
Cl1 In1 S1 107.099(14)
Cl2 In1 S1 97.039(14)

loop_
_geom_bond_atom_site_label_1
_geom_bond_atom_site_label_2
_geom_bond_distance
C2 N1 1.351(2)
C2 C3 1.389(2)
C2 C7 1.487(2)
C3 C4 1.386(2)
C3 H3 0.9500
C4 C5 1.376(3)
C4 H4 0.9500
C5 C6 1.383(2)
C5 H5 0.9500
C6 N1 1.337(2)
C6 H6 0.9500
C7 N2 1.290(2)
C7 C15 1.489(2)
C8 N3 1.312(2)
C8 N4 1.361(2)
C8 S1 1.7584(16)
C9 C10 1.391(2)
C9 C14 1.399(2)
C9 N4 1.406(2)
C10 C11 1.388(2)
C10 H10 0.9500
C11 C12 1.377(2)
C11 H11 0.9500
C12 C13 1.381(3)
C12 Cl3 1.7452(17)
C13 C14 1.379(2)
C13 H13 0.9500
C14 H14 0.9500
C15 H15A 0.9800
C15 H15B 0.9800
C15 H15C 0.9800
C15 H15D 0.9800
C15 H15E 0.9800
C15 H15F 0.9800
C201 S2 1.7788(19)
C201 H21A 0.9800
C201 H21B 0.9800
C201 H21C 0.9800
C202 S2 1.7791(18)
C202 H22A 0.9800
C202 H22B 0.9800
C202 H22C 0.9800
C101 N11 1.133(3)
C101 C102 1.443(3)
C102 H02A 0.9800
C102 H03B 0.9800
C102 H02C 0.9800
N1 In1 2.2431(13)
N2 N3 1.3700(18)
N2 In1 2.2540(13)
N4 H4A 0.876(13)
O1 S2 1.5283(12)
O1 In1 2.2979(11)
S1 In1 2.5010(4)
Cl1 In1 2.4251(4)
Cl2 In1 2.4548(4)

loop_
_geom_hbond_atom_site_label_D
_geom_hbond_atom_site_label_H
_geom_hbond_atom_site_label_A
_geom_hbond_distance_DH
_geom_hbond_distance_HA
_geom_hbond_distance_DA
_geom_hbond_angle_DHA
_geom_hbond_site_symmetry_A
N4 H4A S1 0.876(13) 2.682(15) 3.4460(15) 146.5(15) 2_676

loop_
_geom_torsion_atom_site_label_1
_geom_torsion_atom_site_label_2
_geom_torsion_atom_site_label_3
_geom_torsion_atom_site_label_4
_geom_torsion
N1 C2 C3 C4 -0.6(2)
C7 C2 C3 C4 179.41(15)
C2 C3 C4 C5 -0.3(3)
C3 C4 C5 C6 0.4(3)
C4 C5 C6 N1 0.4(3)
N1 C2 C7 N2 1.4(2)
C3 C2 C7 N2 -178.66(15)
N1 C2 C7 C15 -178.13(15)
C3 C2 C7 C15 1.8(2)
C14 C9 C10 C11 -0.3(3)
N4 C9 C10 C11 179.37(17)
C9 C10 C11 C12 -0.2(3)
C10 C11 C12 C13 0.4(3)
C10 C11 C12 Cl3 179.81(14)
C11 C12 C13 C14 0.0(3)
Cl3 C12 C13 C14 -179.45(14)
C12 C13 C14 C9 -0.5(3)
C10 C9 C14 C13 0.7(3)
N4 C9 C14 C13 -179.03(16)
C5 C6 N1 C2 -1.3(2)
C5 C6 N1 In1 -178.70(12)
C3 C2 N1 C6 1.4(2)
C7 C2 N1 C6 -178.60(14)
C3 C2 N1 In1 178.99(12)
C7 C2 N1 In1 -1.03(17)
C2 C7 N2 N3 -178.42(13)
C15 C7 N2 N3 1.1(2)
C2 C7 N2 In1 -1.02(18)
C15 C7 N2 In1 178.47(12)
N4 C8 N3 N2 178.44(14)
S1 C8 N3 N2 -0.3(2)
C7 N2 N3 C8 176.71(14)
In1 N2 N3 C8 -0.59(18)
N3 C8 N4 C9 1.3(3)
S1 C8 N4 C9 -179.69(15)
C10 C9 N4 C8 4.3(3)
C14 C9 N4 C8 -175.97(17)
N3 C8 S1 In1 0.86(16)
N4 C8 S1 In1 -177.98(11)
In1 O1 S2 C201 150.22(9)
In1 O1 S2 C202 -106.12(9)
